data_7219119
loop_
_publ_author_name
'Xiao, Li-Na'
'Wang, La-Mei'
'Shan, Xiao-Nan'
'Guo, Hai-Yang'
'Fu, Li-Wei'
'Hu, Yang-Yang'
'Cui, Xiao-Bing'
'Li, Ke-Chang'
'Xu, Ji-Qing'

_publ_section_title
;
 Secondary organic moiety templated organic--inorganic
 polyoxometalate-based frameworks
;
_journal_issue 6
_journal_name_full CrystEngComm
_journal_page_first 1336
_journal_paper_doi 10.1039/C4CE02043J
_journal_volume 17
_journal_year 2015
_chemical_formula_sum 'C54 H44 Cu2 N10 O42 P W12'
_chemical_formula_weight 3869.14
_chemical_name_systematic
; 
 ? 
;
_space_group_IT_number 12
_symmetry_cell_setting monoclinic
_symmetry_space_group_name_Hall '-C 2y'
_symmetry_space_group_name_H-M 'C 1 2/m 1'
_atom_sites_solution_hydrogens geom
_atom_sites_solution_primary direct
_atom_sites_solution_secondary difmap
_audit_creation_method SHELXL-97
_audit_update_record
;
2014-06-03 deposited with the CCDC.
2014-12-16 downloaded from the CCDC.
;
_cell_angle_alpha 90.00
_cell_angle_beta 115.17(3)
_cell_angle_gamma 90.00
_cell_formula_units_Z 2
_cell_length_a 22.726(4)
_cell_length_b 15.455(3)
_cell_length_c 12.036(2)
_cell_measurement_temperature 293(2)
_cell_volume 3826.0(15)
_computing_structure_refinement 'SHELXL-97 (Sheldrick, 1997)'
_computing_structure_solution 'SHELXS-97 (Sheldrick, 1990)'
_diffrn_ambient_temperature 293(2)
_diffrn_measured_fraction_theta_full 0.990
_diffrn_measured_fraction_theta_max 0.990
_diffrn_radiation_monochromator graphite
_diffrn_radiation_source 'fine-focus sealed tube'
_diffrn_radiation_type MoK\a
_diffrn_radiation_wavelength 0.71073
_diffrn_reflns_av_R_equivalents 0.0523
_diffrn_reflns_av_sigmaI/netI 0.0498
_diffrn_reflns_limit_h_max 29
_diffrn_reflns_limit_h_min -28
_diffrn_reflns_limit_k_max 20
_diffrn_reflns_limit_k_min -20
_diffrn_reflns_limit_l_max 13
_diffrn_reflns_limit_l_min -15
_diffrn_reflns_number 18862
_diffrn_reflns_theta_full 27.48
_diffrn_reflns_theta_max 27.48
_diffrn_reflns_theta_min 3.06
_exptl_absorpt_coefficient_mu 18.619
_exptl_absorpt_correction_T_max 0.1440
_exptl_absorpt_correction_T_min 0.0635
_exptl_absorpt_correction_type empirical
_exptl_crystal_density_diffrn 3.359
_exptl_crystal_density_method 'not measured'
_exptl_crystal_F_000 3469
_exptl_crystal_size_max 0.33
_exptl_crystal_size_mid 0.21
_exptl_crystal_size_min 0.17
_refine_diff_density_max 3.128
_refine_diff_density_min -3.592
_refine_diff_density_rms 0.515
_refine_ls_extinction_coef 0.00013(3)
_refine_ls_extinction_expression Fc^*^=kFc[1+0.001xFc^2^\l^3^/sin(2\q)]^-1/4^
_refine_ls_extinction_method SHELXL
_refine_ls_goodness_of_fit_ref 1.027
_refine_ls_hydrogen_treatment constr
_refine_ls_matrix_type full
_refine_ls_number_parameters 277
_refine_ls_number_reflns 4515
_refine_ls_number_restraints 18
_refine_ls_restrained_S_all 1.024
_refine_ls_R_factor_all 0.1086
_refine_ls_R_factor_gt 0.1017
_refine_ls_shift/su_max 0.000
_refine_ls_shift/su_mean 0.000
_refine_ls_structure_factor_coef Fsqd
_refine_ls_weighting_details 'calc w=1/[\s^2^(Fo^2^)+(0.0000P)^2^+2170.1165P] where P=(Fo^2^+2Fc^2^)/3'
_refine_ls_weighting_scheme calc
_refine_ls_wR_factor_gt 0.2294
_refine_ls_wR_factor_ref 0.2347
_reflns_number_gt 4152
_reflns_number_total 4515
_reflns_threshold_expression >2sigma(I)
_cod_data_source_file c4ce02043j2.cif
_cod_data_source_block k
_cod_depositor_comments 'Adding full bibliography for 7219116--7219119.cif.'
_cod_original_cell_volume 3826.0(12)
_cod_original_sg_symbol_H-M c2/m
_cod_database_code 7219119

loop_
_symmetry_equiv_pos_as_xyz
'x, y, z'
'-x, y, -z'
'x+1/2, y+1/2, z'
'-x+1/2, y+1/2, -z'
'-x, -y, -z'
'x, -y, z'
'-x+1/2, -y+1/2, -z'
'x+1/2, -y+1/2, z'

loop_
_atom_site_label
_atom_site_type_symbol
_atom_site_fract_x
_atom_site_fract_y
_atom_site_fract_z
_atom_site_U_iso_or_equiv
_atom_site_adp_type
_atom_site_occupancy
_atom_site_symmetry_multiplicity
_atom_site_calc_flag
_atom_site_refinement_flags
W1 W -0.64646(6) -0.61431(7) 0.83420(11) 0.0324(4) Uani 1 1 d .
W2 W -0.52112(7) -0.61607(10) 0.73013(13) 0.0437(4) Uani 1 1 d .
W3 W -0.5000 -0.73045(9) 1.0000 0.0380(5) Uani 1 2 d S
W4 W -0.37596(8) -0.5000 0.89152(15) 0.0247(4) Uani 1 2 d S
Cu1 Cu -0.6952(3) -1.0000 0.8635(4) 0.0257(10) Uani 1 2 d S
P1 P -0.5000 -0.5000 1.0000 0.029(3) Uani 1 4 d S
OW1 O -0.5846(14) -1.0000 0.929(3) 0.033(6) Uani 1 2 d S
O1 O -0.575(2) -0.5000 0.962(4) 0.018(9) Uani 0.50 2 d SP
O2 O -0.488(2) -0.5000 0.883(4) 0.019(9) Uani 0.50 2 d SPU
O3 O -0.5258(15) -0.580(2) 0.930(3) 0.018(6) Uani 0.50 1 d PU
O4 O -0.671(3) -0.5000 0.781(4) 0.10(2) Uani 1 2 d S
O5 O -0.3154(13) -0.5000 0.842(3) 0.030(6) Uani 1 2 d S
O6 O -0.7152(10) -0.6702(15) 0.7559(19) 0.039(5) Uani 1 1 d .
O7 O -0.5000 -0.838(2) 1.0000 0.055(9) Uani 1 2 d S
O8 O -0.4308(11) -0.5854(15) 0.794(2) 0.041(5) Uani 1 1 d U
O9 O -0.653(2) -0.5852(15) 0.984(2) 0.087(13) Uani 1 1 d .
O10 O -0.5422(15) -0.5000 0.667(3) 0.053(9) Uani 1 2 d S
O11 O -0.6057(10) -0.619(2) 0.725(3) 0.070(9) Uani 1 1 d .
O12 O -0.5887(12) -0.703(2) 0.927(3) 0.065(8) Uani 1 1 d .
O13 O -0.4977(10) -0.707(2) 0.846(2) 0.062(8) Uani 1 1 d .
O14 O -0.5335(16) -0.673(2) 0.594(4) 0.098(13) Uani 1 1 d .
N3 N -0.499(4) 0.0000 0.202(6) 0.11(3) Uani 1 2 d S
N1 N -0.7154(8) -0.9096(9) 0.7300(13) 0.028(5) Uani 1 1 d G
C1 C -0.6653(6) -0.8738(12) 0.7079(15) 0.042(8) Uani 1 1 d G
H1A H -0.6226 -0.8911 0.7543 0.051 Uiso 1 1 calc R
C2 C -0.6790(7) -0.8119(12) 0.6164(16) 0.029(6) Uani 1 1 d G
H2A H -0.6455 -0.7879 0.6016 0.034 Uiso 1 1 calc R
C3 C -0.7428(8) -0.7859(10) 0.5470(13) 0.024(5) Uani 1 1 d G
C4 C -0.7929(6) -0.8218(12) 0.5691(15) 0.037(7) Uani 1 1 d G
H4A H -0.8356 -0.8044 0.5226 0.044 Uiso 1 1 calc R
C5 C -0.7792(7) -0.8836(11) 0.6606(16) 0.033(6) Uani 1 1 d G
H5A H -0.8127 -0.9076 0.6754 0.039 Uiso 1 1 calc R
C6 C -0.6770(10) -0.8263(9) 0.9974(14) 0.035(7) Uani 1 1 d G
H6A H -0.6806 -0.7993 0.9257 0.042 Uiso 1 1 calc R
C7 C -0.6665(11) -0.7772(7) 1.1009(18) 0.050(9) Uani 1 1 d G
H7A H -0.6631 -0.7173 1.0984 0.060 Uiso 1 1 calc R
C8 C -0.6611(10) -0.8175(11) 1.2080(14) 0.037(7) Uani 1 1 d G
H8A H -0.6541 -0.7847 1.2772 0.045 Uiso 1 1 calc R
C9 C -0.6663(9) -0.9070(11) 1.2116(12) 0.031(6) Uani 1 1 d G
C10 C -0.6768(9) -0.9561(7) 1.1081(14) 0.026(6) Uani 1 1 d G
C13 C -0.501(2) 0.074(3) 0.378(4) 0.064(12) Uani 1 1 d .
H13A H -0.5013 0.1268 0.4155 0.076 Uiso 1 1 calc R
C14 C -0.502(2) 0.0000 0.436(4) 0.043(12) Uani 1 2 d S
C12 C -0.500(3) 0.075(4) 0.263(4) 0.10(2) Uani 1 1 d .
H12A H -0.5003 0.1281 0.2262 0.117 Uiso 1 1 calc R
C11 C -0.6634(16) -0.959(2) 1.317(2) 0.047(9) Uani 1 1 d .
H11A H -0.6615 -0.9308 1.3862 0.056 Uiso 1 1 calc R
N2 N -0.6822(8) -0.9158(9) 1.0010(11) 0.022(4) Uani 1 1 d G

loop_
_atom_site_aniso_label
_atom_site_aniso_U_11
_atom_site_aniso_U_22
_atom_site_aniso_U_33
_atom_site_aniso_U_23
_atom_site_aniso_U_13
_atom_site_aniso_U_12
W1 0.0369(7) 0.0235(6) 0.0304(6) -0.0066(4) 0.0083(5) -0.0180(5)
W2 0.0403(8) 0.0529(9) 0.0437(8) -0.0219(6) 0.0235(6) -0.0142(6)
W3 0.0298(9) 0.0071(7) 0.0705(13) 0.000 0.0150(8) 0.000
W4 0.0353(9) 0.0172(7) 0.0336(8) 0.000 0.0263(7) 0.000
Cu1 0.048(3) 0.0114(19) 0.017(2) 0.000 0.014(2) 0.000
P1 0.045(9) 0.025(7) 0.023(7) 0.000 0.021(7) 0.000
OW1 0.032(15) 0.030(15) 0.039(16) 0.000 0.016(13) 0.000
O1 0.01(2) 0.02(2) 0.02(2) 0.000 0.007(19) 0.000
O2 0.019(9) 0.019(9) 0.019(9) 0.000 0.008(4) 0.000
O3 0.018(6) 0.018(6) 0.018(6) 0.0000(10) 0.008(3) -0.0001(10)
O4 0.24(7) 0.019(17) 0.05(2) 0.000 0.08(3) 0.000
O5 0.025(14) 0.036(15) 0.045(17) 0.000 0.029(13) 0.000
O6 0.029(10) 0.051(14) 0.032(11) -0.008(10) 0.009(9) 0.007(10)
O7 0.06(2) 0.035(18) 0.09(3) 0.000 0.05(2) 0.000
O8 0.041(5) 0.041(5) 0.042(5) -0.0002(10) 0.018(2) 0.0000(10)
O9 0.21(4) 0.017(11) 0.032(13) 0.003(10) 0.053(19) -0.002(17)
O10 0.027(16) 0.06(2) 0.06(2) 0.000 0.003(16) 0.000
O11 0.012(10) 0.11(2) 0.09(2) 0.028(19) 0.027(12) 0.005(12)
O12 0.043(14) 0.10(2) 0.060(17) 0.037(16) 0.028(13) 0.013(15)
O13 0.020(10) 0.10(2) 0.061(16) 0.036(16) 0.009(11) -0.006(12)
O14 0.07(2) 0.08(2) 0.14(3) -0.07(2) 0.04(2) -0.007(18)
N3 0.20(8) 0.11(5) 0.08(4) 0.000 0.12(5) 0.000
N1 0.043(14) 0.015(10) 0.022(11) -0.001(8) 0.011(10) 0.002(9)
C1 0.06(2) 0.027(15) 0.042(17) 0.014(13) 0.028(17) 0.011(15)
C2 0.030(14) 0.032(14) 0.031(14) 0.012(11) 0.020(12) -0.002(11)
C3 0.040(15) 0.017(12) 0.010(10) 0.001(9) 0.005(10) 0.008(11)
C4 0.036(15) 0.028(15) 0.036(15) 0.005(12) 0.004(13) -0.018(12)
C5 0.041(16) 0.038(16) 0.018(12) 0.017(11) 0.010(12) 0.003(13)
C6 0.056(19) 0.013(12) 0.052(18) -0.003(12) 0.039(16) 0.012(12)
C7 0.06(2) 0.024(15) 0.06(2) -0.021(15) 0.026(19) -0.006(15)
C8 0.053(19) 0.029(15) 0.052(18) -0.007(13) 0.045(17) 0.003(13)
C9 0.037(15) 0.031(14) 0.029(14) -0.017(12) 0.018(12) -0.012(12)
C10 0.027(13) 0.021(13) 0.024(12) -0.006(10) 0.005(11) 0.011(10)
C13 0.06(2) 0.08(3) 0.08(3) 0.04(2) 0.06(2) 0.01(2)
C14 0.02(2) 0.08(4) 0.03(2) 0.000 0.015(18) 0.000
C12 0.18(6) 0.06(3) 0.06(3) -0.02(2) 0.06(4) -0.02(4)
C11 0.047(18) 0.08(3) 0.008(11) -0.002(13) 0.010(12) 0.027(17)
N2 0.024(10) 0.022(10) 0.028(11) -0.002(9) 0.019(9) 0.007(8)

loop_
_atom_type_symbol
_atom_type_description
_atom_type_scat_dispersion_real
_atom_type_scat_dispersion_imag
_atom_type_scat_source
C C 0.0033 0.0016 'International Tables Vol C Tables 4.2.6.8 and 6.1.1.4'
H H 0.0000 0.0000 'International Tables Vol C Tables 4.2.6.8 and 6.1.1.4'
Cu Cu 0.3201 1.2651 'International Tables Vol C Tables 4.2.6.8 and 6.1.1.4'
N N 0.0061 0.0033 'International Tables Vol C Tables 4.2.6.8 and 6.1.1.4'
O O 0.0106 0.0060 'International Tables Vol C Tables 4.2.6.8 and 6.1.1.4'
P P 0.1023 0.0942 'International Tables Vol C Tables 4.2.6.8 and 6.1.1.4'
W W -0.8490 6.8722 'International Tables Vol C Tables 4.2.6.8 and 6.1.1.4'

loop_
_geom_angle_atom_site_label_1
_geom_angle_atom_site_label_2
_geom_angle_atom_site_label_3
_geom_angle
_geom_angle_site_symmetry_1
_geom_angle_site_symmetry_3
O6 W1 O4 103(2) . .
O6 W1 O12 101.8(12) . .
O4 W1 O12 155(2) . .
O6 W1 O11 101.7(12) . .
O4 W1 O11 87.8(18) . .
O12 W1 O11 87.6(12) . .
O6 W1 O9 103.0(14) . .
O4 W1 O9 88.3(13) . .
O12 W1 O9 85.8(13) . .
O11 W1 O9 155.3(15) . .
O6 W1 O1 159.1(12) . .
O4 W1 O1 63.7(18) . .
O12 W1 O1 92.4(13) . .
O11 W1 O1 94.1(15) . .
O9 W1 O1 62.4(15) . .
O6 W1 O3 158.2(10) . .
O4 W1 O3 94(2) . .
O12 W1 O3 62.5(11) . .
O11 W1 O3 64.6(11) . .
O9 W1 O3 91.4(14) . .
O1 W1 O3 42.6(12) . .
O14 W2 O13 101.4(17) . .
O14 W2 O11 101.4(15) . .
O13 W2 O11 88.4(11) . .
O14 W2 O8 102.4(13) . .
O13 W2 O8 88.3(10) . .
O11 W2 O8 156.1(13) . .
O14 W2 O10 100.5(18) . .
O13 W2 O10 158.1(15) . .
O11 W2 O10 86.0(14) . .
O8 W2 O10 88.4(12) . .
O14 W2 O2 159.2(17) . .
O13 W2 O2 95.2(13) . .
O11 W2 O2 91.5(15) . .
O8 W2 O2 65.4(13) . .
O10 W2 O2 63.9(13) . .
O14 W2 O3 159.8(15) . .
O13 W2 O3 64.7(13) . .
O11 W2 O3 65.3(12) . .
O8 W2 O3 92.0(10) . .
O10 W2 O3 93.8(14) . .
O2 W2 O3 40.9(12) . .
O7 W3 O12 103.1(10) . 2_457
O7 W3 O12 103.1(11) . .
O12 W3 O12 154(2) 2_457 .
O7 W3 O13 100.9(10) . 2_457
O12 W3 O13 88.1(10) 2_457 2_457
O12 W3 O13 87.0(11) . 2_457
O7 W3 O13 100.9(10) . .
O12 W3 O13 87.0(11) 2_457 .
O12 W3 O13 88.1(10) . .
O13 W3 O13 158(2) 2_457 .
O7 W3 O3 161.0(7) . 2_457
O12 W3 O3 64.6(12) 2_457 2_457
O12 W3 O3 90.0(13) . 2_457
O13 W3 O3 65.6(12) 2_457 2_457
O13 W3 O3 93.2(12) . 2_457
O7 W3 O3 161.0(7) . .
O12 W3 O3 90.0(13) 2_457 .
O12 W3 O3 64.6(12) . .
O13 W3 O3 93.2(12) 2_457 .
O13 W3 O3 65.6(12) . .
O3 W3 O3 38.1(15) 2_457 .
O5 W4 O8 101.6(10) . .
O5 W4 O8 101.6(10) . 6_545
O8 W4 O8 90.9(14) . 6_545
O5 W4 O9 102.7(14) . 5_447
O8 W4 O9 155.6(14) . 5_447
O8 W4 O9 85.2(12) 6_545 5_447
O5 W4 O9 102.7(14) . 2_457
O8 W4 O9 85.2(12) . 2_457
O8 W4 O9 155.6(14) 6_545 2_457
O9 W4 O9 88.4(14) 5_447 2_457
O5 W4 O1 158.0(15) . 5_447
O8 W4 O1 93.7(10) . 5_447
O8 W4 O1 93.7(10) 6_545 5_447
O9 W4 O1 62.7(13) 5_447 5_447
O9 W4 O1 62.7(13) 2_457 5_447
O5 W4 O2 159.5(15) . .
O8 W4 O2 64.9(10) . .
O8 W4 O2 64.9(10) 6_545 .
O9 W4 O2 91.9(15) 5_447 .
O9 W4 O2 91.9(15) 2_457 .
O1 W4 O2 42.5(15) 5_447 .
N2 Cu1 N2 79.9(11) . 6_535
N2 Cu1 N1 174.0(7) . 6_535
N2 Cu1 N1 96.3(9) 6_535 6_535
N2 Cu1 N1 96.3(7) . .
N2 Cu1 N1 174.0(12) 6_535 .
N1 Cu1 N1 87.0(10) 6_535 .
N2 Cu1 OW1 87.8(7) . .
N2 Cu1 OW1 87.8(13) 6_535 .
N1 Cu1 OW1 96.8(7) 6_535 .
N1 Cu1 OW1 96.8(7) . .
N2 Cu1 O5 82.3(7) . 3_445
N2 Cu1 O5 82.3(13) 6_535 3_445
N1 Cu1 O5 92.6(7) 6_535 3_445
N1 Cu1 O5 92.6(7) . 3_445
OW1 Cu1 O5 167.0(10) . 3_445
O3 P1 O3 180.0(14) 5_447 .
O3 P1 O3 66(2) 5_447 6_545
O3 P1 O3 114(2) . 6_545
O3 P1 O3 114(2) 5_447 2_457
O3 P1 O3 66(2) . 2_457
O3 P1 O3 180.000(9) 6_545 2_457
O3 P1 O2 110.0(15) 5_447 .
O3 P1 O2 70.0(15) . .
O3 P1 O2 70.0(15) 6_545 .
O3 P1 O2 110.0(15) 2_457 .
O3 P1 O2 70.0(15) 5_447 5_447
O3 P1 O2 110.0(15) . 5_447
O3 P1 O2 110.0(15) 6_545 5_447
O3 P1 O2 70.0(15) 2_457 5_447
O2 P1 O2 180(3) . 5_447
O3 P1 O1 73.5(15) 5_447 5_447
O3 P1 O1 106.5(15) . 5_447
O3 P1 O1 106.5(15) 6_545 5_447
O3 P1 O1 73.5(15) 2_457 5_447
O2 P1 O1 71(2) . 5_447
O2 P1 O1 109(2) 5_447 5_447
O3 P1 O1 106.5(15) 5_447 .
O3 P1 O1 73.5(15) . .
O3 P1 O1 73.5(15) 6_545 .
O3 P1 O1 106.5(15) 2_457 .
O2 P1 O1 109(2) . .
O2 P1 O1 71(2) 5_447 .
O1 P1 O1 180.000(3) 5_447 .
P1 O1 O2 54(2) . 5_447
P1 O1 O3 51.3(15) . .
O2 O1 O3 86(2) 5_447 .
P1 O1 O3 51.3(15) . 6_545
O2 O1 O3 86(2) 5_447 6_545
O3 O1 O3 86(3) . 6_545
P1 O1 W1 122.3(15) . .
O2 O1 W1 132.2(11) 5_447 .
O3 O1 W1 71.1(13) . .
O3 O1 W1 131(3) 6_545 .
P1 O1 W1 122.3(15) . 6_545
O2 O1 W1 132.2(11) 5_447 6_545
O3 O1 W1 131(3) . 6_545
O3 O1 W1 71.1(13) 6_545 6_545
W1 O1 W1 92.1(15) . 6_545
P1 O1 W4 124(3) . 5_447
O2 O1 W4 70(2) 5_447 5_447
O3 O1 W4 131.4(18) . 5_447
O3 O1 W4 131.4(18) 6_545 5_447
W1 O1 W4 93.7(13) . 5_447
W1 O1 W4 93.7(13) 6_545 5_447
P1 O2 O3 53.2(17) . 6_545
P1 O2 O3 53.2(17) . .
O3 O2 O3 92(3) 6_545 .
P1 O2 O1 55(2) . 5_447
O3 O2 O1 87(2) 6_545 5_447
O3 O2 O1 87(2) . 5_447
P1 O2 W2 124.6(14) . .
O3 O2 W2 137(3) 6_545 .
O3 O2 W2 71.4(13) . .
O1 O2 W2 129.3(12) 5_447 .
P1 O2 W2 124.6(14) . 6_545
O3 O2 W2 71.4(13) 6_545 6_545
O3 O2 W2 137(3) . 6_545
O1 O2 W2 129.3(12) 5_447 6_545
W2 O2 W2 94.2(16) . 6_545
P1 O2 W4 122(2) . .
O3 O2 W4 128.5(18) 6_545 .
O3 O2 W4 128.5(18) . .
O1 O2 W4 67(2) 5_447 .
W2 O2 W4 90.8(13) . .
W2 O2 W4 90.8(13) 6_545 .
P1 O3 O3 57.2(12) . 2_457
P1 O3 O2 56.8(17) . .
O3 O3 O2 96(2) 2_457 .
P1 O3 O1 55.3(16) . .
O3 O3 O1 91(2) 2_457 .
O2 O3 O1 91(2) . .
P1 O3 W3 128.2(17) . .
O3 O3 W3 71.0(7) 2_457 .
O2 O3 W3 135(2) . .
O1 O3 W3 131(2) . .
P1 O3 W2 124.5(18) . .
O3 O3 W2 135(3) 2_457 .
O2 O3 W2 67.7(17) . .
O1 O3 W2 129(2) . .
W3 O3 W2 91.3(11) . .
P1 O3 W1 121.5(17) . .
O3 O3 W1 130(3) 2_457 .
O2 O3 W1 126(2) . .
O1 O3 W1 66.2(15) . .
W3 O3 W1 90.8(11) . .
W2 O3 W1 90.0(10) . .
W1 O4 W1 140(3) 6_545 .
W4 O5 Cu1 156.4(16) . 3
W4 O8 W2 138.3(13) . .
W4 O9 W1 140.3(18) 5_447 .
W2 O10 W2 137(2) 6_545 .
W2 O11 W1 139.5(17) . .
W3 O12 W1 141.2(17) . .
W2 O13 W3 137.7(19) . .
C12 N3 C12 115(5) . 6
C1 N1 C5 120.0 . .
C1 N1 Cu1 119.9(9) . .
C5 N1 Cu1 120.1(9) . .
N1 C1 C2 120.0 . .
N1 C1 H1A 120.0 . .
C2 C1 H1A 120.0 . .
C3 C2 C1 120.0 . .
C3 C2 H2A 120.0 . .
C1 C2 H2A 120.0 . .
C2 C3 C4 120.0 . .
C2 C3 C3 120(2) . 7_336
C4 C3 C3 120(2) . 7_336
C3 C4 C5 120.0 . .
C3 C4 H4A 120.0 . .
C5 C4 H4A 120.0 . .
C4 C5 N1 120.0 . .
C4 C5 H5A 120.0 . .
N1 C5 H5A 120.0 . .
C7 C6 N2 120.0 . .
C7 C6 H6A 120.0 . .
N2 C6 H6A 120.0 . .
C6 C7 C8 120.0 . .
C6 C7 H7A 120.0 . .
C8 C7 H7A 120.0 . .
C9 C8 C7 120.0 . .
C9 C8 H8A 120.0 . .
C7 C8 H8A 120.0 . .
C8 C9 C10 120.0 . .
C8 C9 C11 126.7(17) . .
C10 C9 C11 113.3(17) . .
C10 C10 N2 116.7 6_535 .
C10 C10 C9 123.1 6_535 .
N2 C10 C9 120.0 . .
C14 C13 C12 122(5) . .
C14 C13 H13A 118.9 . .
C12 C13 H13A 118.9 . .
C13 C14 C13 116(5) 6 .
C13 C14 C14 122(3) 6 5_456
C13 C14 C14 122(3) . 5_456
N3 C12 C13 122(5) . .
N3 C12 H12A 118.9 . .
C13 C12 H12A 118.9 . .
C11 C11 C9 123.2(14) 6_535 .
C11 C11 H11A 118.4 6_535 .
C9 C11 H11A 118.4 . .
C10 N2 C6 120.0 . .
C10 N2 Cu1 113.2(8) . .
C6 N2 Cu1 126.8(8) . .

loop_
_geom_bond_atom_site_label_1
_geom_bond_atom_site_label_2
_geom_bond_distance
_geom_bond_site_symmetry_2
W1 O6 1.68(2) .
W1 O4 1.879(19) .
W1 O12 1.90(3) .
W1 O11 1.90(3) .
W1 O9 1.92(3) .
W1 O1 2.45(3) .
W1 O3 2.54(3) .
W2 O14 1.77(3) .
W2 O13 1.89(3) .
W2 O11 1.90(2) .
W2 O8 1.92(2) .
W2 O10 1.927(13) .
W2 O2 2.45(3) .
W2 O3 2.51(3) .
W3 O7 1.66(3) .
W3 O12 1.87(3) 2_457
W3 O12 1.87(3) .
W3 O13 1.92(3) 2_457
W3 O13 1.92(3) .
W3 O3 2.45(3) 2_457
W3 O3 2.45(3) .
W4 O5 1.72(2) .
W4 O8 1.85(2) .
W4 O8 1.85(2) 6_545
W4 O9 1.89(2) 5_447
W4 O9 1.89(2) 2_457
W4 O1 2.46(5) 5_447
W4 O2 2.50(5) .
Cu1 N2 2.026(11) .
Cu1 N2 2.026(19) 6_535
Cu1 N1 2.029(11) 6_535
Cu1 N1 2.029(11) .
Cu1 OW1 2.29(3) .
Cu1 O5 2.63(3) 3_445
P1 O3 1.48(3) 5_447
P1 O3 1.48(3) .
P1 O3 1.48(3) 6_545
P1 O3 1.48(3) 2_457
P1 O2 1.54(5) .
P1 O2 1.54(5) 5_447
P1 O1 1.56(4) 5_447
P1 O1 1.56(4) .
O1 O2 1.80(7) 5_447
O1 O3 1.82(5) .
O1 O3 1.82(5) 6_545
O1 W1 2.45(3) 6_545
O1 W4 2.46(5) 5_447
O2 O3 1.73(5) 6_545
O2 O3 1.73(5) .
O2 O1 1.80(7) 5_447
O2 W2 2.45(3) 6_545
O3 O3 1.60(6) 2_457
O4 W1 1.879(18) 6_545
O5 Cu1 2.63(3) 3
O9 W4 1.89(2) 5_447
O10 W2 1.927(13) 6_545
N3 C12 1.38(5) .
N3 C12 1.38(5) 6
N1 C1 1.3900 .
N1 C5 1.3900 .
C1 C2 1.3900 .
C1 H1A 0.9300 .
C2 C3 1.3900 .
C2 H2A 0.9300 .
C3 C4 1.3900 .
C3 C3 1.52(2) 7_336
C4 C5 1.3900 .
C4 H4A 0.9300 .
C5 H5A 0.9300 .
C6 C7 1.3900 .
C6 N2 1.3900 .
C6 H6A 0.9300 .
C7 C8 1.3900 .
C7 H7A 0.9300 .
C8 C9 1.3900 .
C8 H8A 0.9300 .
C9 C10 1.3900 .
C9 C11 1.48(3) .
C10 C10 1.36(2) 6_535
C10 N2 1.3900 .
C13 C14 1.35(4) .
C13 C12 1.39(6) .
C13 H13A 0.9300 .
C14 C13 1.35(4) 6
C14 C14 1.50(8) 5_456
C12 H12A 0.9300 .
C11 C11 1.25(7) 6_535
C11 H11A 0.9300 .
